data_4089271
loop_
_publ_author_name
'Vivancos, \'Angela'
'Albrecht, Martin'

_publ_section_title
;
 Influence of the Linker Length and Coordination Mode of
 (Di)Triazolylidene Ligands on the Structure and Catalytic Transfer
 Hydrogenation Activity of Iridium(III) Centers
;
_journal_issue 8
_journal_name_full Organometallics
_journal_page_first 1580
_journal_paper_doi 10.1021/acs.organomet.7b00140
_journal_volume 36
_journal_year 2017
_chemical_formula_moiety 'C23 H37 Cl Ir N6, C F3 O3 S, C H2 Cl2'
_chemical_formula_sum 'C25 H39 Cl3 F3 Ir N6 O3 S'
_chemical_formula_weight 859.23
_space_group_IT_number 14
_space_group_name_Hall '-P 2ybc'
_space_group_name_H-M_alt 'P 1 21/c 1'
_symmetry_cell_setting monoclinic
_symmetry_Int_Tables_number 14
_symmetry_space_group_name_Hall '-P 2ybc'
_symmetry_space_group_name_H-M 'P 1 21/c 1'
_atom_sites_solution_hydrogens geom
_audit_creation_date 2016-05-10T16:06:16-00:00
_audit_creation_method 'WinGX routine CIF_UPDATE'
_cell_angle_alpha 90
_cell_angle_beta 109.8320(10)
_cell_angle_gamma 90
_cell_formula_units_Z 8
_cell_length_a 18.46540(10)
_cell_length_b 19.84700(10)
_cell_length_c 18.50640(10)
_cell_measurement_reflns_used 31068
_cell_measurement_temperature 123(2)
_cell_measurement_theta_max 27.79
_cell_measurement_theta_min 1.675
_cell_volume 6380.03(7)
_computing_cell_refinement 'CrysAlisPro 1.171.38.41 (Rigaku OD, 2015)'
_computing_data_collection 'CrysAlisPro 1.171.38.41 (Rigaku OD, 2015)'
_computing_data_reduction 'CrysAlisPro 1.171.38.41 (Rigaku OD, 2015)'
_computing_structure_refinement 'SHELXL-2014/7 (Sheldrick, 2014)'
_diffrn_ambient_environment N~2~
_diffrn_ambient_temperature 123(2)
_diffrn_detector 'CCD plate'
_diffrn_detector_area_resol_mean 16.0965
_diffrn_detector_type Eos
_diffrn_measured_fraction_theta_full 1
_diffrn_measured_fraction_theta_max 0.94
_diffrn_measurement_device 'four-circle diffractometer'
_diffrn_measurement_device_type 'SuperNova, Single source at offset, Eos'
_diffrn_measurement_method '\w scans'
_diffrn_orient_matrix_type 'CrysAlisPro convention (1999,Acta A55,543-557)'
_diffrn_orient_matrix_UB_11 -0.0049628
_diffrn_orient_matrix_UB_12 0.002537
_diffrn_orient_matrix_UB_13 0.0362779
_diffrn_orient_matrix_UB_21 -0.0046272
_diffrn_orient_matrix_UB_22 -0.0354292
_diffrn_orient_matrix_UB_23 0.0006339
_diffrn_orient_matrix_UB_31 0.0402775
_diffrn_orient_matrix_UB_32 -0.003762
_diffrn_orient_matrix_UB_33 0.0185533
_diffrn_radiation_monochromator mirror
_diffrn_radiation_probe x-ray
_diffrn_radiation_type MoK\a
_diffrn_radiation_wavelength 0.71073
_diffrn_reflns_av_R_equivalents 0.0333
_diffrn_reflns_av_unetI/netI 0.0458
_diffrn_reflns_Laue_measured_fraction_full 1
_diffrn_reflns_Laue_measured_fraction_max 0.94
_diffrn_reflns_limit_h_max 24
_diffrn_reflns_limit_h_min -24
_diffrn_reflns_limit_k_max 25
_diffrn_reflns_limit_k_min -26
_diffrn_reflns_limit_l_max 24
_diffrn_reflns_limit_l_min -24
_diffrn_reflns_number 85800
_diffrn_reflns_point_group_measured_fraction_full 1
_diffrn_reflns_point_group_measured_fraction_max 0.94
_diffrn_reflns_theta_full 25.242
_diffrn_reflns_theta_max 28.2
_diffrn_reflns_theta_min 1.556
_diffrn_source 'micro-focus sealed X-ray tube'
_diffrn_source_type 'SuperNova (Mo) X-ray Source'
_exptl_absorpt_coefficient_mu 4.558
_exptl_absorpt_correction_T_max 0.913
_exptl_absorpt_correction_T_min 0.407
_exptl_absorpt_correction_type gaussian
_exptl_absorpt_process_details
;
        CrysAlisPro 1.171.38.41 (Rigaku Oxford Diffraction, 2015)
Numerical absorption correction based on gaussian integration over
                        a multifaceted crystal model
        Empirical absorption correction using spherical harmonics,
 implemented in SCALE3 ABSPACK scaling algorithm.
;
_exptl_crystal_colour yellow
_exptl_crystal_density_diffrn 1.789
_exptl_crystal_description plate
_exptl_crystal_F_000 3408
_exptl_crystal_size_max 0.341
_exptl_crystal_size_mid 0.196
_exptl_crystal_size_min 0.02
_refine_diff_density_max 0.941
_refine_diff_density_min -0.997
_refine_diff_density_rms 0.101
_refine_ls_extinction_method none
_refine_ls_goodness_of_fit_ref 1.049
_refine_ls_hydrogen_treatment constr
_refine_ls_matrix_type full
_refine_ls_number_parameters 803
_refine_ls_number_reflns 14772
_refine_ls_number_restraints 46
_refine_ls_restrained_S_all 1.051
_refine_ls_R_factor_all 0.0356
_refine_ls_R_factor_gt 0.0219
_refine_ls_shift/su_max 0.005
_refine_ls_shift/su_mean 0
_refine_ls_structure_factor_coef Fsqd
_refine_ls_weighting_details 'w=1/[\s^2^(Fo^2^)+(0.0134P)^2^+7.4684P] where P=(Fo^2^+2Fc^2^)/3'
_refine_ls_weighting_scheme calc
_refine_ls_wR_factor_gt 0.0403
_refine_ls_wR_factor_ref 0.0447
_reflns_Friedel_coverage 0
_reflns_number_gt 11978
_reflns_number_total 14772
_reflns_threshold_expression 'I > 2\s(I)'
_cod_data_source_file 3d.cif
_cod_data_source_block 16ma061c2_avu-173
_cod_original_sg_symbol_H-M 'P 21/c'
_cod_database_code 4089271

loop_
_symmetry_equiv_pos_as_xyz
'x, y, z'
'-x, y+1/2, -z+1/2'
'-x, -y, -z'
'x, -y-1/2, z-1/2'

loop_
_atom_site_label
_atom_site_type_symbol
_atom_site_fract_x
_atom_site_fract_y
_atom_site_fract_z
_atom_site_U_iso_or_equiv
_atom_site_adp_type
_atom_site_occupancy
_atom_site_site_symmetry_order
_atom_site_calc_flag
_atom_site_refinement_flags_posn
_atom_site_refinement_flags_adp
_atom_site_refinement_flags_occupancy
_atom_site_disorder_assembly
_atom_site_disorder_group
C1 C 0.75195(14) 0.58442(13) 0.78357(15) 0.0150(5) Uani 1 1 d . . . . .
C2 C 0.71332(15) 0.62695(13) 0.72166(15) 0.0162(6) Uani 1 1 d . . . . .
C3 C 0.67315(18) 0.61438(16) 0.57554(16) 0.0281(7) Uani 1 1 d . . . . .
H3A H 0.6696 0.5756 0.5417 0.042 Uiso 1 1 calc R U . . .
H3B H 0.7047 0.6495 0.5638 0.042 Uiso 1 1 calc R U . . .
H3C H 0.6215 0.6321 0.5675 0.042 Uiso 1 1 calc R U . . .
C4 C 0.81928(16) 0.47204(13) 0.77595(17) 0.0207(6) Uani 1 1 d . . . . .
H4A H 0.7903 0.4299 0.7574 0.025 Uiso 1 1 calc R U . . .
H4B H 0.8357 0.4724 0.8327 0.025 Uiso 1 1 calc R U . . .
C5 C 0.88933(18) 0.47362(16) 0.75174(19) 0.0310(7) Uani 1 1 d . . . . .
H5A H 0.8734 0.4701 0.6957 0.046 Uiso 1 1 calc R U . . .
H5B H 0.9231 0.4357 0.7753 0.046 Uiso 1 1 calc R U . . .
H5C H 0.9171 0.5161 0.7685 0.046 Uiso 1 1 calc R U . . .
C6 C 0.68492(16) 0.69811(14) 0.71529(16) 0.0196(6) Uani 1 1 d . . . . .
H6A H 0.6804 0.7155 0.6638 0.023 Uiso 1 1 calc R U . . .
H6B H 0.724 0.7258 0.7537 0.023 Uiso 1 1 calc R U . . .
C7 C 0.60761(16) 0.70759(15) 0.72715(16) 0.0233(6) Uani 1 1 d . . . . .
H7A H 0.5678 0.681 0.6882 0.028 Uiso 1 1 calc R U . . .
H7B H 0.5926 0.7557 0.7196 0.028 Uiso 1 1 calc R U . . .
C8 C 0.61083(15) 0.68553(14) 0.80750(15) 0.0196(6) Uani 1 1 d . . . . .
H8A H 0.5639 0.701 0.817 0.024 Uiso 1 1 calc R U . . .
H8B H 0.6125 0.6357 0.8108 0.024 Uiso 1 1 calc R U . . .
C9 C 0.75371(15) 0.68725(13) 0.89846(15) 0.0156(5) Uani 1 1 d . . . . .
C10 C 0.68014(15) 0.71421(13) 0.86705(15) 0.0167(6) Uani 1 1 d . . . . .
C11 C 0.62108(17) 0.82793(15) 0.87778(19) 0.0276(7) Uani 1 1 d . . . . .
H11A H 0.6423 0.8716 0.8996 0.041 Uiso 1 1 calc R U . . .
H11B H 0.5838 0.8126 0.9013 0.041 Uiso 1 1 calc R U . . .
H11C H 0.5954 0.8326 0.8222 0.041 Uiso 1 1 calc R U . . .
C12 C 0.87592(15) 0.74356(14) 0.98995(16) 0.0220(6) Uani 1 1 d . . . . .
H12A H 0.9 0.6987 0.9922 0.026 Uiso 1 1 calc R U . . .
H12B H 0.8801 0.7565 1.0429 0.026 Uiso 1 1 calc R U . . .
C13 C 0.91835(18) 0.79440(17) 0.9584(2) 0.0376(8) Uani 1 1 d . . . . .
H13A H 0.9188 0.7792 0.9081 0.056 Uiso 1 1 calc R U . . .
H13B H 0.9714 0.7988 0.9937 0.056 Uiso 1 1 calc R U . . .
H13C H 0.8924 0.8381 0.9528 0.056 Uiso 1 1 calc R U . . .
C14 C 0.74277(17) 0.48740(14) 0.92826(16) 0.0212(6) Uani 1 1 d . . . . .
C15 C 0.70074(16) 0.54273(14) 0.94688(16) 0.0195(6) Uani 1 1 d . . . . .
C16 C 0.75538(16) 0.57995(14) 1.00888(15) 0.0200(6) Uani 1 1 d . . . . .
C17 C 0.82919(16) 0.55261(13) 1.02317(15) 0.0186(6) Uani 1 1 d . . . . .
C18 C 0.82171(16) 0.49379(13) 0.97355(16) 0.0198(6) Uani 1 1 d . . . . .
C19 C 0.88720(18) 0.44772(15) 0.97786(18) 0.0284(7) Uani 1 1 d . . . . .
H19A H 0.9103 0.4308 1.0305 0.043 Uiso 1 1 calc R U . . .
H19B H 0.926 0.4724 0.9632 0.043 Uiso 1 1 calc R U . . .
H19C H 0.8682 0.4097 0.9427 0.043 Uiso 1 1 calc R U . . .
C20 C 0.70431(19) 0.43143(15) 0.87439(18) 0.0284(7) Uani 1 1 d . . . . .
H20A H 0.7436 0.4027 0.8653 0.043 Uiso 1 1 calc R U . . .
H20B H 0.6711 0.4505 0.8255 0.043 Uiso 1 1 calc R U . . .
H20C H 0.6731 0.4045 0.8972 0.043 Uiso 1 1 calc R U . . .
C21 C 0.61472(16) 0.54712(16) 0.92377(17) 0.0277(7) Uani 1 1 d . . . . .
H21A H 0.5969 0.5175 0.9567 0.042 Uiso 1 1 calc R U . . .
H21B H 0.5913 0.5331 0.8701 0.042 Uiso 1 1 calc R U . . .
H21C H 0.5998 0.5937 0.9294 0.042 Uiso 1 1 calc R U . . .
C22 C 0.73490(18) 0.63656(15) 1.05211(17) 0.0269(7) Uani 1 1 d . . . . .
H22A H 0.7239 0.6184 1.0965 0.04 Uiso 1 1 calc R U . . .
H22B H 0.6893 0.6601 1.0183 0.04 Uiso 1 1 calc R U . . .
H22C H 0.7781 0.6682 1.0698 0.04 Uiso 1 1 calc R U . . .
C23 C 0.90322(17) 0.57471(15) 1.08249(16) 0.0258(7) Uani 1 1 d . . . . .
H23A H 0.8979 0.6211 1.0981 0.039 Uiso 1 1 calc R U . . .
H23B H 0.9448 0.5725 1.0608 0.039 Uiso 1 1 calc R U . . .
H23C H 0.9153 0.545 1.1273 0.039 Uiso 1 1 calc R U . . .
C24 C 0.24304(15) 0.68214(13) 0.72894(15) 0.0152(5) Uani 1 1 d . . . . .
C25 C 0.31904(16) 0.70442(13) 0.75363(15) 0.0175(6) Uani 1 1 d . . . . .
C26 C 0.38256(18) 0.81772(15) 0.79751(18) 0.0315(8) Uani 1 1 d . . . . .
H26A H 0.3943 0.834 0.7527 0.047 Uiso 1 1 calc R U . . .
H26B H 0.4278 0.7949 0.8329 0.047 Uiso 1 1 calc R U . . .
H26C H 0.3688 0.8559 0.8237 0.047 Uiso 1 1 calc R U . . .
C27 C 0.12152(16) 0.74717(14) 0.72490(17) 0.0241(6) Uani 1 1 d . . . . .
H27A H 0.1151 0.7675 0.7712 0.029 Uiso 1 1 calc R U . . .
H27B H 0.0961 0.7025 0.7168 0.029 Uiso 1 1 calc R U . . .
C28 C 0.08260(19) 0.79161(15) 0.6561(2) 0.0355(8) Uani 1 1 d . . . . .
H28A H 0.1069 0.8362 0.6643 0.053 Uiso 1 1 calc R U . . .
H28B H 0.0279 0.7962 0.6495 0.053 Uiso 1 1 calc R U . . .
H28C H 0.0878 0.7712 0.6099 0.053 Uiso 1 1 calc R U . . .
C29 C 0.38850(15) 0.66880(14) 0.75032(16) 0.0216(6) Uani 1 1 d . . . . .
H29A H 0.3802 0.6195 0.7502 0.026 Uiso 1 1 calc R U . . .
H29B H 0.4332 0.6802 0.7963 0.026 Uiso 1 1 calc R U . . .
C30 C 0.40531(16) 0.68910(15) 0.67781(17) 0.0243(6) Uani 1 1 d . . . . .
H30A H 0.4284 0.7347 0.6849 0.029 Uiso 1 1 calc R U . . .
H30B H 0.443 0.6573 0.6695 0.029 Uiso 1 1 calc R U . . .
C31 C 0.33208(16) 0.68897(13) 0.60716(16) 0.0197(6) Uani 1 1 d . . . . .
H31A H 0.2947 0.7207 0.6162 0.024 Uiso 1 1 calc R U . . .
H31B H 0.3449 0.7059 0.5627 0.024 Uiso 1 1 calc R U . . .
C32 C 0.24710(14) 0.58149(13) 0.61540(15) 0.0144(5) Uani 1 1 d . . . . .
C33 C 0.29404(15) 0.62130(13) 0.58679(15) 0.0161(6) Uani 1 1 d . . . . .
C34 C 0.34170(19) 0.60844(16) 0.47294(18) 0.0313(7) Uani 1 1 d . . . . .
H34A H 0.3385 0.572 0.4362 0.047 Uiso 1 1 calc R U . . .
H34B H 0.3958 0.6169 0.5033 0.047 Uiso 1 1 calc R U . . .
H34C H 0.3188 0.6495 0.445 0.047 Uiso 1 1 calc R U . . .
C35 C 0.17133(16) 0.47516(14) 0.55199(16) 0.0221(6) Uani 1 1 d . . . . .
H35A H 0.15 0.4764 0.5944 0.026 Uiso 1 1 calc R U . . .
H35B H 0.1972 0.4312 0.5541 0.026 Uiso 1 1 calc R U . . .
C36 C 0.10596(18) 0.48149(16) 0.47575(17) 0.0324(8) Uani 1 1 d . . . . .
H36A H 0.0808 0.5253 0.4732 0.049 Uiso 1 1 calc R U . . .
H36B H 0.0684 0.4454 0.4714 0.049 Uiso 1 1 calc R U . . .
H36C H 0.1265 0.4778 0.4336 0.049 Uiso 1 1 calc R U . . .
C37 C 0.14938(15) 0.49486(13) 0.74079(15) 0.0158(5) Uani 1 1 d . . . . .
C38 C 0.14683(15) 0.55351(13) 0.78745(15) 0.0160(6) Uani 1 1 d . . . . .
C39 C 0.22367(16) 0.57197(14) 0.82974(15) 0.0184(6) Uani 1 1 d . . . . .
C40 C 0.27498(16) 0.52970(13) 0.80617(15) 0.0174(6) Uani 1 1 d . . . . .
C41 C 0.22785(16) 0.47987(13) 0.75379(15) 0.0177(6) Uani 1 1 d . . . . .
C42 C 0.07905(16) 0.45778(14) 0.69267(16) 0.0216(6) Uani 1 1 d . . . . .
H42A H 0.0449 0.4887 0.6551 0.032 Uiso 1 1 calc R U . . .
H42B H 0.0521 0.4395 0.7257 0.032 Uiso 1 1 calc R U . . .
H42C H 0.0941 0.4208 0.6656 0.032 Uiso 1 1 calc R U . . .
C43 C 0.07425(16) 0.58372(14) 0.79212(17) 0.0225(6) Uani 1 1 d . . . . .
H43A H 0.0521 0.5535 0.8209 0.034 Uiso 1 1 calc R U . . .
H43B H 0.0374 0.5901 0.7402 0.034 Uiso 1 1 calc R U . . .
H43C H 0.0858 0.6274 0.8183 0.034 Uiso 1 1 calc R U . . .
C44 C 0.24860(18) 0.62497(15) 0.89122(16) 0.0256(7) Uani 1 1 d . . . . .
H44A H 0.2093 0.6603 0.8806 0.038 Uiso 1 1 calc R U . . .
H44B H 0.2975 0.6446 0.892 0.038 Uiso 1 1 calc R U . . .
H44C H 0.2552 0.6045 0.9413 0.038 Uiso 1 1 calc R U . . .
C45 C 0.36028(16) 0.52420(16) 0.84532(17) 0.0261(7) Uani 1 1 d . . . . .
H45A H 0.3713 0.4908 0.8866 0.039 Uiso 1 1 calc R U . . .
H45B H 0.381 0.5681 0.8669 0.039 Uiso 1 1 calc R U . . .
H45C H 0.3843 0.5102 0.808 0.039 Uiso 1 1 calc R U . . .
C46 C 0.26085(17) 0.42005(14) 0.72562(16) 0.0225(6) Uani 1 1 d . . . . .
H46A H 0.2191 0.3944 0.6889 0.034 Uiso 1 1 calc R U . . .
H46B H 0.2883 0.3911 0.7692 0.034 Uiso 1 1 calc R U . . .
H46C H 0.2967 0.4357 0.7004 0.034 Uiso 1 1 calc R U . . .
C47 C 0.5190(2) 0.48391(16) 0.6229(2) 0.0322(8) Uani 1 1 d . . . . .
C48 C 0.49716(18) 0.65935(15) 0.05576(17) 0.0258(7) Uani 1 1 d . . . . .
C49 C 0.9115(2) 0.70722(17) 0.7473(2) 0.0442(9) Uani 1 1 d . . . . .
H02A H 0.8915 0.6882 0.7863 0.053 Uiso 1 1 calc R U . . .
H02B H 0.9685 0.7069 0.7692 0.053 Uiso 1 1 calc R U . . .
N1 N 0.70866(13) 0.59320(11) 0.65603(13) 0.0188(5) Uani 1 1 d . . . . .
N2 N 0.74291(13) 0.53409(12) 0.66920(13) 0.0212(5) Uani 1 1 d . . . . .
N3 N 0.76883(13) 0.53000(11) 0.74524(12) 0.0164(5) Uani 1 1 d . . . . .
N4 N 0.68360(13) 0.77849(11) 0.89302(13) 0.0183(5) Uani 1 1 d . . . . .
N5 N 0.75287(13) 0.79563(11) 0.93963(14) 0.0212(5) Uani 1 1 d . . . . .
N6 N 0.79436(13) 0.73970(11) 0.94191(13) 0.0174(5) Uani 1 1 d . . . . .
N7 N 0.31779(14) 0.77023(12) 0.77233(13) 0.0228(5) Uani 1 1 d . . . . .
N8 N 0.24788(14) 0.79260(11) 0.76394(14) 0.0236(5) Uani 1 1 d . . . . .
N9 N 0.20378(13) 0.73821(11) 0.73804(13) 0.0189(5) Uani 1 1 d . . . . .
N10 N 0.29983(13) 0.58890(11) 0.52422(13) 0.0200(5) Uani 1 1 d . . . . .
N11 N 0.25975(14) 0.53265(12) 0.50817(13) 0.0225(5) Uani 1 1 d . . . . .
N12 N 0.22802(13) 0.52957(11) 0.56277(12) 0.0165(5) Uani 1 1 d . . . . .
O1 O 0.50462(12) 0.42597(10) 0.73963(12) 0.0309(5) Uani 1 1 d . . . . .
O2 O 0.39677(12) 0.48971(11) 0.65656(14) 0.0367(6) Uani 1 1 d . . . . .
O3 O 0.50998(14) 0.54862(11) 0.73749(14) 0.0413(6) Uani 1 1 d . . . . .
O4 O 0.52838(15) 0.71464(12) -0.05569(14) 0.0457(6) Uani 1 1 d . . . . .
O5 O 0.40105(13) 0.73070(12) -0.04899(13) 0.0407(6) Uani 1 1 d . . . . .
O6 O 0.50950(13) 0.78760(10) 0.04169(12) 0.0347(5) Uani 1 1 d . . . . .
F1 F 0.59590(12) 0.47992(10) 0.65132(15) 0.0576(7) Uani 1 1 d . . . . .
F2 F 0.49557(13) 0.42928(11) 0.57828(12) 0.0506(6) Uani 1 1 d . . . . .
F3 F 0.50222(15) 0.53835(11) 0.57837(13) 0.0648(7) Uani 1 1 d . . . . .
F4 F 0.47612(13) 0.60198(9) 0.01757(12) 0.0497(6) Uani 1 1 d . . . . .
F5 F 0.45739(12) 0.66595(10) 0.10291(12) 0.0446(5) Uani 1 1 d . . . . .
F6 F 0.57121(11) 0.65288(10) 0.09942(12) 0.0446(5) Uani 1 1 d . . . . .
S1 S 0.47803(4) 0.48757(3) 0.69828(4) 0.02141(15) Uani 1 1 d . . . . .
S2 S 0.48293(4) 0.73129(4) -0.00893(4) 0.02312(16) Uani 1 1 d . . . . .
Cl1 Cl 0.91349(4) 0.60767(3) 0.89735(4) 0.02035(14) Uani 1 1 d . . . . .
Cl2 Cl 0.08590(4) 0.61849(3) 0.60503(4) 0.01951(14) Uani 1 1 d . . . . .
Cl3 Cl 0.88212(5) 0.65617(4) 0.66554(5) 0.0429(2) Uani 1 1 d . . . . .
Cl4 Cl 0.87994(7) 0.79000(5) 0.72828(6) 0.0586(3) Uani 1 1 d . . . . .
Ir1 Ir 0.78499(2) 0.58850(2) 0.90279(2) 0.01276(3) Uani 1 1 d . . . . .
Ir2 Ir 0.20406(2) 0.58606(2) 0.70596(2) 0.01179(3) Uani 1 1 d . . . . .
C50A C 0.1417(6) 0.7902(4) 0.9663(5) 0.0380(17) Uani 0.622(5) 1 d D U P A 1
H50A H 0.1958 0.7762 0.9774 0.046 Uiso 0.622(5) 1 calc R U P A 1
H50B H 0.1373 0.8098 1.0138 0.046 Uiso 0.622(5) 1 calc R U P A 1
Cl5A Cl 0.08217(14) 0.71989(10) 0.93986(14) 0.0382(5) Uani 0.622(5) 1 d D U P A 1
Cl6A Cl 0.1178(3) 0.85187(9) 0.89405(13) 0.0727(11) Uani 0.622(5) 1 d D U P A 1
C50B C 0.1383(9) 0.8101(6) 0.9491(9) 0.041(3) Uani 0.378(5) 1 d D U P A 2
H50C H 0.1429 0.838 0.9948 0.05 Uiso 0.378(5) 1 calc R U P A 2
H50D H 0.1867 0.8148 0.9376 0.05 Uiso 0.378(5) 1 calc R U P A 2
Cl6B Cl 0.0613(2) 0.83963(17) 0.87090(17) 0.0422(11) Uani 0.378(5) 1 d D U P A 2
Cl5B Cl 0.1257(5) 0.7254(2) 0.9693(3) 0.083(2) Uani 0.378(5) 1 d D . P A 2

loop_
_atom_site_aniso_label
_atom_site_aniso_U_11
_atom_site_aniso_U_22
_atom_site_aniso_U_33
_atom_site_aniso_U_23
_atom_site_aniso_U_13
_atom_site_aniso_U_12
C1 0.0105(12) 0.0170(13) 0.0173(13) -0.0008(11) 0.0044(11) -0.0033(10)
C2 0.0116(13) 0.0209(14) 0.0159(14) 0.0006(11) 0.0043(11) -0.0021(11)
C3 0.0306(17) 0.0379(17) 0.0118(14) 0.0037(13) 0.0019(13) 0.0072(14)
C4 0.0251(16) 0.0159(13) 0.0225(15) 0.0016(11) 0.0097(13) 0.0020(11)
C5 0.0301(18) 0.0301(17) 0.0375(19) 0.0060(15) 0.0178(15) 0.0082(14)
C6 0.0217(15) 0.0217(14) 0.0149(14) 0.0054(11) 0.0056(12) 0.0038(12)
C7 0.0179(15) 0.0291(16) 0.0196(15) 0.0016(12) 0.0022(12) 0.0061(12)
C8 0.0129(14) 0.0249(15) 0.0207(15) 0.0006(12) 0.0051(12) 0.0007(11)
C9 0.0181(14) 0.0171(13) 0.0126(13) 0.0019(10) 0.0064(11) -0.0003(11)
C10 0.0171(14) 0.0166(13) 0.0168(14) 0.0026(11) 0.0062(11) 0.0012(11)
C11 0.0201(16) 0.0228(15) 0.0394(19) 0.0037(14) 0.0094(14) 0.0085(12)
C12 0.0167(14) 0.0213(14) 0.0213(15) -0.0042(12) -0.0021(12) 0.0018(11)
C13 0.0211(17) 0.0370(19) 0.049(2) 0.0011(17) 0.0043(16) -0.0059(14)
C14 0.0270(16) 0.0190(14) 0.0161(14) 0.0047(11) 0.0054(12) -0.0053(12)
C15 0.0214(15) 0.0226(14) 0.0162(14) 0.0075(11) 0.0084(12) -0.0035(12)
C16 0.0246(15) 0.0230(14) 0.0138(13) 0.0049(11) 0.0082(12) 0.0002(12)
C17 0.0242(15) 0.0179(13) 0.0114(13) 0.0034(11) 0.0030(12) -0.0016(11)
C18 0.0253(15) 0.0164(13) 0.0169(14) 0.0052(11) 0.0060(12) 0.0003(12)
C19 0.0338(18) 0.0217(15) 0.0262(17) 0.0051(13) 0.0056(14) 0.0094(13)
C20 0.0357(18) 0.0239(15) 0.0262(16) -0.0015(13) 0.0113(14) -0.0118(13)
C21 0.0215(16) 0.0392(18) 0.0239(16) 0.0053(14) 0.0096(13) -0.0054(14)
C22 0.0331(18) 0.0325(17) 0.0184(15) -0.0006(13) 0.0131(14) 0.0017(14)
C23 0.0267(16) 0.0253(16) 0.0177(15) 0.0025(12) -0.0024(13) 0.0006(12)
C24 0.0173(14) 0.0138(12) 0.0140(13) 0.0019(10) 0.0047(11) -0.0020(10)
C25 0.0215(15) 0.0168(13) 0.0137(13) 0.0006(11) 0.0052(12) -0.0068(11)
C26 0.0327(18) 0.0247(16) 0.0303(18) -0.0044(14) 0.0018(15) -0.0184(14)
C27 0.0256(16) 0.0191(14) 0.0299(17) -0.0035(12) 0.0123(14) 0.0023(12)
C28 0.0306(18) 0.0226(16) 0.048(2) 0.0014(15) 0.0066(16) 0.0039(14)
C29 0.0131(14) 0.0259(15) 0.0232(15) 0.0032(12) 0.0028(12) -0.0053(11)
C30 0.0143(14) 0.0278(16) 0.0308(17) 0.0023(13) 0.0076(13) -0.0060(12)
C31 0.0210(15) 0.0197(14) 0.0216(15) 0.0021(12) 0.0115(12) -0.0024(11)
C32 0.0113(12) 0.0148(12) 0.0144(13) 0.0015(11) 0.0007(10) 0.0021(10)
C33 0.0154(14) 0.0180(13) 0.0151(13) 0.0027(11) 0.0054(11) 0.0027(11)
C34 0.0373(19) 0.0373(18) 0.0291(17) 0.0000(14) 0.0239(15) -0.0022(15)
C35 0.0256(16) 0.0182(14) 0.0215(15) -0.0035(12) 0.0070(13) -0.0055(12)
C36 0.0335(18) 0.0318(17) 0.0235(17) -0.0033(14) -0.0014(14) -0.0112(14)
C37 0.0185(14) 0.0147(13) 0.0151(13) 0.0038(11) 0.0069(11) -0.0013(11)
C38 0.0183(14) 0.0157(13) 0.0174(14) 0.0038(11) 0.0106(12) 0.0015(11)
C39 0.0205(14) 0.0230(14) 0.0114(13) 0.0037(11) 0.0050(11) -0.0024(11)
C40 0.0190(14) 0.0191(13) 0.0138(13) 0.0048(11) 0.0053(11) -0.0004(11)
C41 0.0194(14) 0.0171(13) 0.0164(14) 0.0068(11) 0.0056(12) 0.0022(11)
C42 0.0217(15) 0.0181(14) 0.0245(16) 0.0002(12) 0.0073(13) -0.0039(11)
C43 0.0251(15) 0.0211(14) 0.0276(16) 0.0040(13) 0.0170(13) -0.0005(12)
C44 0.0331(18) 0.0270(16) 0.0167(15) -0.0053(12) 0.0084(13) -0.0072(13)
C45 0.0177(15) 0.0338(17) 0.0225(16) 0.0081(13) 0.0011(13) 0.0002(13)
C46 0.0263(16) 0.0200(14) 0.0215(15) 0.0034(12) 0.0086(13) 0.0076(12)
C47 0.039(2) 0.0249(16) 0.040(2) 0.0023(15) 0.0235(17) -0.0006(14)
C48 0.0310(17) 0.0248(15) 0.0226(16) -0.0046(13) 0.0102(14) -0.0026(13)
C49 0.054(2) 0.0326(19) 0.033(2) 0.0047(16) -0.0010(18) 0.0038(17)
N1 0.0163(12) 0.0238(12) 0.0148(11) 0.0009(10) 0.0032(10) -0.0006(10)
N2 0.0219(13) 0.0259(13) 0.0144(12) -0.0020(10) 0.0043(10) 0.0000(10)
N3 0.0162(12) 0.0181(11) 0.0145(11) -0.0013(9) 0.0045(10) -0.0003(9)
N4 0.0156(12) 0.0179(11) 0.0209(12) 0.0031(10) 0.0055(10) 0.0027(9)
N5 0.0199(13) 0.0174(12) 0.0250(13) -0.0007(10) 0.0059(11) 0.0031(10)
N6 0.0175(12) 0.0146(11) 0.0167(12) -0.0003(9) 0.0015(10) 0.0013(9)
N7 0.0273(14) 0.0200(12) 0.0180(12) -0.0010(10) 0.0037(11) -0.0091(10)
N8 0.0311(15) 0.0148(11) 0.0260(14) -0.0032(10) 0.0112(12) -0.0046(10)
N9 0.0241(13) 0.0125(11) 0.0213(12) -0.0025(9) 0.0095(10) -0.0031(9)
N10 0.0212(12) 0.0217(12) 0.0203(12) 0.0025(10) 0.0109(10) 0.0012(10)
N11 0.0255(13) 0.0243(13) 0.0192(13) -0.0021(10) 0.0095(11) 0.0008(10)
N12 0.0165(12) 0.0189(11) 0.0138(11) -0.0010(9) 0.0046(10) -0.0004(9)
O1 0.0333(12) 0.0259(11) 0.0300(12) 0.0092(9) 0.0061(10) 0.0049(9)
O2 0.0161(11) 0.0350(13) 0.0573(16) 0.0070(11) 0.0103(11) 0.0051(9)
O3 0.0528(16) 0.0243(12) 0.0400(14) -0.0128(11) 0.0069(12) -0.0040(11)
O4 0.0604(17) 0.0479(15) 0.0421(15) 0.0069(12) 0.0347(14) 0.0061(13)
O5 0.0299(13) 0.0414(14) 0.0374(14) 0.0048(11) -0.0060(11) -0.0068(11)
O6 0.0424(14) 0.0247(11) 0.0295(12) -0.0028(10) 0.0024(11) -0.0077(10)
F1 0.0371(12) 0.0445(12) 0.109(2) -0.0063(13) 0.0477(13) -0.0058(10)
F2 0.0718(16) 0.0500(13) 0.0396(12) -0.0180(10) 0.0313(12) -0.0090(11)
F3 0.100(2) 0.0507(14) 0.0618(16) 0.0286(12) 0.0515(15) 0.0131(13)
F4 0.0787(16) 0.0221(10) 0.0457(13) -0.0070(9) 0.0178(12) -0.0113(10)
F5 0.0602(14) 0.0436(12) 0.0453(12) 0.0122(10) 0.0377(11) 0.0035(10)
F6 0.0379(12) 0.0435(12) 0.0447(12) 0.0108(10) 0.0040(10) 0.0119(9)
S1 0.0218(4) 0.0195(3) 0.0230(4) -0.0009(3) 0.0078(3) 0.0015(3)
S2 0.0265(4) 0.0234(4) 0.0185(4) -0.0007(3) 0.0063(3) -0.0041(3)
Cl1 0.0140(3) 0.0231(3) 0.0229(3) 0.0012(3) 0.0048(3) -0.0007(3)
Cl2 0.0144(3) 0.0206(3) 0.0201(3) 0.0019(3) 0.0013(3) 0.0005(3)
Cl3 0.0504(6) 0.0372(5) 0.0408(5) -0.0001(4) 0.0151(4) -0.0031(4)
Cl4 0.0920(8) 0.0334(5) 0.0443(6) 0.0065(4) 0.0152(6) 0.0123(5)
Ir1 0.01221(5) 0.01320(5) 0.01173(5) 0.00096(4) 0.00256(4) 0.00003(4)
Ir2 0.01086(5) 0.01208(5) 0.01210(5) 0.00014(4) 0.00348(4) -0.00114(4)
C50A 0.045(3) 0.043(5) 0.027(4) -0.009(3) 0.015(3) -0.016(3)
Cl5A 0.0519(12) 0.0253(8) 0.0412(12) -0.0091(7) 0.0208(9) -0.0043(8)
Cl6A 0.139(3) 0.0335(9) 0.0477(12) -0.0086(8) 0.0347(16) -0.0174(12)
C50B 0.050(5) 0.045(7) 0.027(6) -0.003(5) 0.009(4) -0.008(5)
Cl6B 0.054(2) 0.0403(16) 0.0345(15) 0.0033(12) 0.0186(15) 0.0147(15)
Cl5B 0.146(6) 0.059(3) 0.058(3) 0.015(2) 0.052(3) 0.057(3)

loop_
_atom_type_symbol
_atom_type_description
_atom_type_scat_dispersion_real
_atom_type_scat_dispersion_imag
_atom_type_scat_source
C C 0.0033 0.0016 'International Tables Vol C Tables 4.2.6.8 and 6.1.1.4'
H H 0 0 'International Tables Vol C Tables 4.2.6.8 and 6.1.1.4'
Cl Cl 0.1484 0.1585 'International Tables Vol C Tables 4.2.6.8 and 6.1.1.4'
F F 0.0171 0.0103 'International Tables Vol C Tables 4.2.6.8 and 6.1.1.4'
Ir Ir -1.4442 7.9887 'International Tables Vol C Tables 4.2.6.8 and 6.1.1.4'
N N 0.0061 0.0033 'International Tables Vol C Tables 4.2.6.8 and 6.1.1.4'
O O 0.0106 0.006 'International Tables Vol C Tables 4.2.6.8 and 6.1.1.4'
S S 0.1246 0.1234 'International Tables Vol C Tables 4.2.6.8 and 6.1.1.4'

loop_
_exptl_crystal_face_index_h
_exptl_crystal_face_index_k
_exptl_crystal_face_index_l
_exptl_crystal_face_perp_dist
1 0 -2 0.0098
-1 0 2 0.0098
1 0 0 0.1482
-1 0 0 0.1482
0 -1 0 0.0793
1 5 0 0.0852

loop_
_geom_angle_atom_site_label_1
_geom_angle_atom_site_label_2
_geom_angle_atom_site_label_3
_geom_angle
N3 C1 C2 101.0(2)
N3 C1 Ir1 122.51(18)
C2 C1 Ir1 136.5(2)
N1 C2 C1 107.0(2)
N1 C2 C6 118.6(2)
C1 C2 C6 134.2(2)
N1 C3 H3A 109.5
N1 C3 H3B 109.5
H3A C3 H3B 109.5
N1 C3 H3C 109.5
H3A C3 H3C 109.5
H3B C3 H3C 109.5
N3 C4 C5 111.4(2)
N3 C4 H4A 109.3
C5 C4 H4A 109.3
N3 C4 H4B 109.3
C5 C4 H4B 109.3
H4A C4 H4B 108
C4 C5 H5A 109.5
C4 C5 H5B 109.5
H5A C5 H5B 109.5
C4 C5 H5C 109.5
H5A C5 H5C 109.5
H5B C5 H5C 109.5
C2 C6 C7 115.1(2)
C2 C6 H6A 108.5
C7 C6 H6A 108.5
C2 C6 H6B 108.5
C7 C6 H6B 108.5
H6A C6 H6B 107.5
C6 C7 C8 111.9(2)
C6 C7 H7A 109.2
C8 C7 H7A 109.2
C6 C7 H7B 109.2
C8 C7 H7B 109.2
H7A C7 H7B 107.9
C10 C8 C7 110.5(2)
C10 C8 H8A 109.6
C7 C8 H8A 109.6
C10 C8 H8B 109.6
C7 C8 H8B 109.6
H8A C8 H8B 108.1
N6 C9 C10 102.4(2)
N6 C9 Ir1 127.97(19)
C10 C9 Ir1 127.6(2)
N4 C10 C9 107.0(2)
N4 C10 C8 123.1(2)
C9 C10 C8 129.4(2)
N4 C11 H11A 109.5
N4 C11 H11B 109.5
H11A C11 H11B 109.5
N4 C11 H11C 109.5
H11A C11 H11C 109.5
H11B C11 H11C 109.5
N6 C12 C13 111.1(2)
N6 C12 H12A 109.4
C13 C12 H12A 109.4
N6 C12 H12B 109.4
C13 C12 H12B 109.4
H12A C12 H12B 108
C12 C13 H13A 109.5
C12 C13 H13B 109.5
H13A C13 H13B 109.5
C12 C13 H13C 109.5
H13A C13 H13C 109.5
H13B C13 H13C 109.5
C18 C14 C15 108.5(2)
C18 C14 C20 128.2(3)
C15 C14 C20 123.2(3)
C18 C14 Ir1 71.69(15)
C15 C14 Ir1 68.15(15)
C20 C14 Ir1 129.63(19)
C16 C15 C14 106.8(2)
C16 C15 C21 125.6(3)
C14 C15 C21 125.1(3)
C16 C15 Ir1 71.98(15)
C14 C15 Ir1 73.75(15)
C21 C15 Ir1 133.50(19)
C17 C16 C15 108.8(2)
C17 C16 C22 126.3(3)
C15 C16 C22 124.8(3)
C17 C16 Ir1 71.43(15)
C15 C16 Ir1 69.63(15)
C22 C16 Ir1 126.71(19)
C16 C17 C18 108.1(2)
C16 C17 C23 127.6(3)
C18 C17 C23 124.2(3)
C16 C17 Ir1 71.56(15)
C18 C17 Ir1 72.60(15)
C23 C17 Ir1 125.16(19)
C14 C18 C17 107.5(2)
C14 C18 C19 128.8(3)
C17 C18 C19 123.5(3)
C14 C18 Ir1 71.70(15)
C17 C18 Ir1 69.25(14)
C19 C18 Ir1 128.1(2)
C18 C19 H19A 109.5
C18 C19 H19B 109.5
H19A C19 H19B 109.5
C18 C19 H19C 109.5
H19A C19 H19C 109.5
H19B C19 H19C 109.5
C14 C20 H20A 109.5
C14 C20 H20B 109.5
H20A C20 H20B 109.5
C14 C20 H20C 109.5
H20A C20 H20C 109.5
H20B C20 H20C 109.5
C15 C21 H21A 109.5
C15 C21 H21B 109.5
H21A C21 H21B 109.5
C15 C21 H21C 109.5
H21A C21 H21C 109.5
H21B C21 H21C 109.5
C16 C22 H22A 109.5
C16 C22 H22B 109.5
H22A C22 H22B 109.5
C16 C22 H22C 109.5
H22A C22 H22C 109.5
H22B C22 H22C 109.5
C17 C23 H23A 109.5
C17 C23 H23B 109.5
H23A C23 H23B 109.5
C17 C23 H23C 109.5
H23A C23 H23C 109.5
H23B C23 H23C 109.5
N9 C24 C25 102.6(2)
N9 C24 Ir2 128.59(19)
C25 C24 Ir2 127.8(2)
N7 C25 C24 106.7(2)
N7 C25 C29 124.1(2)
C24 C25 C29 128.6(2)
N7 C26 H26A 109.5
N7 C26 H26B 109.5
H26A C26 H26B 109.5
N7 C26 H26C 109.5
H26A C26 H26C 109.5
H26B C26 H26C 109.5
N9 C27 C28 112.3(2)
N9 C27 H27A 109.1
C28 C27 H27A 109.1
N9 C27 H27B 109.1
C28 C27 H27B 109.1
H27A C27 H27B 107.9
C27 C28 H28A 109.5
C27 C28 H28B 109.5
H28A C28 H28B 109.5
C27 C28 H28C 109.5
H28A C28 H28C 109.5
H28B C28 H28C 109.5
C25 C29 C30 110.2(2)
C25 C29 H29A 109.6
C30 C29 H29A 109.6
C25 C29 H29B 109.6
C30 C29 H29B 109.6
H29A C29 H29B 108.1
C31 C30 C29 111.5(2)
C31 C30 H30A 109.3
C29 C30 H30A 109.3
C31 C30 H30B 109.3
C29 C30 H30B 109.3
H30A C30 H30B 108
C33 C31 C30 114.7(2)
C33 C31 H31A 108.6
C30 C31 H31A 108.6
C33 C31 H31B 108.6
C30 C31 H31B 108.6
H31A C31 H31B 107.6
N12 C32 C33 101.4(2)
N12 C32 Ir2 121.61(18)
C33 C32 Ir2 137.0(2)
N10 C33 C32 107.0(2)
N10 C33 C31 118.1(2)
C32 C33 C31 134.8(2)
N10 C34 H34A 109.5
N10 C34 H34B 109.5
H34A C34 H34B 109.5
N10 C34 H34C 109.5
H34A C34 H34C 109.5
H34B C34 H34C 109.5
N12 C35 C36 111.7(2)
N12 C35 H35A 109.3
C36 C35 H35A 109.3
N12 C35 H35B 109.3
C36 C35 H35B 109.3
H35A C35 H35B 107.9
C35 C36 H36A 109.5
C35 C36 H36B 109.5
H36A C36 H36B 109.5
C35 C36 H36C 109.5
H36A C36 H36C 109.5
H36B C36 H36C 109.5
C41 C37 C38 107.6(2)
C41 C37 C42 129.0(2)
C38 C37 C42 123.3(2)
C41 C37 Ir2 71.82(15)
C38 C37 Ir2 68.83(14)
C42 C37 Ir2 127.11(18)
C39 C38 C37 107.8(2)
C39 C38 C43 127.8(2)
C37 C38 C43 124.2(2)
C39 C38 Ir2 71.37(15)
C37 C38 Ir2 73.18(14)
C43 C38 Ir2 124.51(18)
C38 C39 C40 108.7(2)
C38 C39 C44 126.3(3)
C40 C39 C44 125.0(3)
C38 C39 Ir2 71.28(15)
C40 C39 Ir2 69.71(15)
C44 C39 Ir2 126.59(19)
C39 C40 C41 107.0(2)
C39 C40 C45 126.0(3)
C41 C40 C45 124.6(2)
C39 C40 Ir2 72.04(15)
C41 C40 Ir2 74.35(15)
C45 C40 Ir2 132.70(19)
C37 C41 C40 108.5(2)
C37 C41 C46 128.1(3)
C40 C41 C46 123.2(2)
C37 C41 Ir2 71.79(15)
C40 C41 Ir2 67.69(14)
C46 C41 Ir2 130.11(19)
C37 C42 H42A 109.5
C37 C42 H42B 109.5
H42A C42 H42B 109.5
C37 C42 H42C 109.5
H42A C42 H42C 109.5
H42B C42 H42C 109.5
C38 C43 H43A 109.5
C38 C43 H43B 109.5
H43A C43 H43B 109.5
C38 C43 H43C 109.5
H43A C43 H43C 109.5
H43B C43 H43C 109.5
C39 C44 H44A 109.5
C39 C44 H44B 109.5
H44A C44 H44B 109.5
C39 C44 H44C 109.5
H44A C44 H44C 109.5
H44B C44 H44C 109.5
C40 C45 H45A 109.5
C40 C45 H45B 109.5
H45A C45 H45B 109.5
C40 C45 H45C 109.5
H45A C45 H45C 109.5
H45B C45 H45C 109.5
C41 C46 H46A 109.5
C41 C46 H46B 109.5
H46A C46 H46B 109.5
C41 C46 H46C 109.5
H46A C46 H46C 109.5
H46B C46 H46C 109.5
F3 C47 F1 106.5(3)
F3 C47 F2 108.4(3)
F1 C47 F2 105.7(3)
F3 C47 S1 112.1(2)
F1 C47 S1 111.5(2)
F2 C47 S1 112.2(2)
F5 C48 F4 108.0(3)
F5 C48 F6 107.1(2)
F4 C48 F6 107.1(3)
F5 C48 S2 111.5(2)
F4 C48 S2 111.8(2)
F6 C48 S2 111.2(2)
Cl4 C49 Cl3 112.84(19)
Cl4 C49 H02A 109
Cl3 C49 H02A 109
Cl4 C49 H02B 109
Cl3 C49 H02B 109
H02A C49 H02B 107.8
N2 N1 C2 113.1(2)
N2 N1 C3 117.6(2)
C2 N1 C3 129.3(2)
N1 N2 N3 103.2(2)
N2 N3 C1 115.7(2)
N2 N3 C4 114.3(2)
C1 N3 C4 129.5(2)
N5 N4 C10 113.1(2)
N5 N4 C11 118.5(2)
C10 N4 C11 128.4(2)
N4 N5 N6 102.9(2)
N5 N6 C9 114.6(2)
N5 N6 C12 115.7(2)
C9 N6 C12 129.7(2)
N8 N7 C25 113.2(2)
N8 N7 C26 118.6(2)
C25 N7 C26 128.2(3)
N7 N8 N9 102.8(2)
N8 N9 C24 114.6(2)
N8 N9 C27 115.6(2)
C24 N9 C27 129.8(2)
N11 N10 C33 113.1(2)
N11 N10 C34 117.3(2)
C33 N10 C34 129.6(2)
N10 N11 N12 103.1(2)
N11 N12 C32 115.4(2)
N11 N12 C35 114.1(2)
C32 N12 C35 130.1(2)
O3 S1 O2 115.01(14)
O3 S1 O1 116.23(14)
O2 S1 O1 114.65(13)
O3 S1 C47 102.58(15)
O2 S1 C47 102.80(15)
O1 S1 C47 102.76(14)
O6 S2 O4 115.69(15)
O6 S2 O5 114.17(15)
O4 S2 O5 114.49(15)
O6 S2 C48 103.90(13)
O4 S2 C48 103.43(14)
O5 S2 C48 102.93(14)
C9 Ir1 C1 91.06(10)
C9 Ir1 C15 100.75(10)
C1 Ir1 C15 112.95(10)
C9 Ir1 C17 110.61(10)
C1 Ir1 C17 158.33(10)
C15 Ir1 C17 63.68(10)
C9 Ir1 C16 87.52(10)
C1 Ir1 C16 149.81(10)
C15 Ir1 C16 38.40(10)
C17 Ir1 C16 37.02(10)
C9 Ir1 C18 148.06(10)
C1 Ir1 C18 120.28(10)
C15 Ir1 C18 63.22(10)
C17 Ir1 C18 38.15(10)
C16 Ir1 C18 62.52(10)
C9 Ir1 C14 138.54(11)
C1 Ir1 C14 100.88(10)
C15 Ir1 C14 38.10(10)
C17 Ir1 C14 62.61(10)
C16 Ir1 C14 62.68(10)
C18 Ir1 C14 36.61(10)
C9 Ir1 Cl1 96.61(8)
C1 Ir1 Cl1 84.36(7)
C15 Ir1 Cl1 155.02(7)
C17 Ir1 Cl1 93.44(8)
C16 Ir1 Cl1 125.77(8)
C18 Ir1 Cl1 92.80(7)
C14 Ir1 Cl1 123.81(8)
C24 Ir2 C32 90.26(10)
C24 Ir2 C40 103.62(10)
C32 Ir2 C40 112.22(10)
C24 Ir2 C38 110.41(10)
C32 Ir2 C38 159.33(10)
C40 Ir2 C38 63.79(10)
C24 Ir2 C39 88.85(10)
C32 Ir2 C39 148.56(10)
C40 Ir2 C39 38.25(10)
C38 Ir2 C39 37.35(10)
C24 Ir2 C37 148.11(10)
C32 Ir2 C37 121.39(10)
C40 Ir2 C37 63.02(10)
C38 Ir2 C37 37.99(9)
C39 Ir2 C37 62.45(10)
C24 Ir2 C41 141.42(10)
C32 Ir2 C41 101.35(10)
C40 Ir2 C41 37.95(10)
C38 Ir2 C41 62.42(10)
C39 Ir2 C41 62.41(10)
C37 Ir2 C41 36.39(9)
C24 Ir2 Cl2 94.26(7)
C32 Ir2 Cl2 83.19(7)
C40 Ir2 Cl2 155.98(7)
C38 Ir2 Cl2 95.13(7)
C39 Ir2 Cl2 128.21(7)
C37 Ir2 Cl2 93.41(7)
C41 Ir2 Cl2 123.39(7)
Cl5A C50A Cl6A 111.9(4)
Cl5A C50A H50A 109.2
Cl6A C50A H50A 109.2
Cl5A C50A H50B 109.2
Cl6A C50A H50B 109.2
H50A C50A H50B 107.9
Cl6B C50B Cl5B 111.5(6)
Cl6B C50B H50C 109.3
Cl5B C50B H50C 109.3
Cl6B C50B H50D 109.3
Cl5B C50B H50D 109.3
H50C C50B H50D 108

loop_
_geom_bond_atom_site_label_1
_geom_bond_atom_site_label_2
_geom_bond_distance
C1 N3 1.385(3)
C1 C2 1.407(4)
C1 Ir1 2.082(3)
C2 N1 1.364(3)
C2 C6 1.497(4)
C3 N1 1.471(3)
C3 H3A 0.98
C3 H3B 0.98
C3 H3C 0.98
C4 N3 1.468(3)
C4 C5 1.506(4)
C4 H4A 0.99
C4 H4B 0.99
C5 H5A 0.98
C5 H5B 0.98
C5 H5C 0.98
C6 C7 1.528(4)
C6 H6A 0.99
C6 H6B 0.99
C7 C8 1.532(4)
C7 H7A 0.99
C7 H7B 0.99
C8 C10 1.490(4)
C8 H8A 0.99
C8 H8B 0.99
C9 N6 1.373(3)
C9 C10 1.391(4)
C9 Ir1 2.037(3)
C10 N4 1.357(3)
C11 N4 1.468(3)
C11 H11A 0.98
C11 H11B 0.98
C11 H11C 0.98
C12 N6 1.468(3)
C12 C13 1.511(4)
C12 H12A 0.99
C12 H12B 0.99
C13 H13A 0.98
C13 H13B 0.98
C13 H13C 0.98
C14 C18 1.419(4)
C14 C15 1.452(4)
C14 C20 1.500(4)
C14 Ir1 2.260(3)
C15 C16 1.447(4)
C15 C21 1.501(4)
C15 Ir1 2.185(3)
C16 C17 1.406(4)
C16 C22 1.500(4)
C16 Ir1 2.216(3)
C17 C18 1.463(4)
C17 C23 1.499(4)
C17 Ir1 2.214(3)
C18 C19 1.496(4)
C18 Ir1 2.259(3)
C19 H19A 0.98
C19 H19B 0.98
C19 H19C 0.98
C20 H20A 0.98
C20 H20B 0.98
C20 H20C 0.98
C21 H21A 0.98
C21 H21B 0.98
C21 H21C 0.98
C22 H22A 0.98
C22 H22B 0.98
C22 H22C 0.98
C23 H23A 0.98
C23 H23B 0.98
C23 H23C 0.98
C24 N9 1.369(3)
C24 C25 1.392(4)
C24 Ir2 2.032(3)
C25 N7 1.353(3)
C25 C29 1.484(4)
C26 N7 1.469(3)
C26 H26A 0.98
C26 H26B 0.98
C26 H26C 0.98
C27 N9 1.465(4)
C27 C28 1.515(4)
C27 H27A 0.99
C27 H27B 0.99
C28 H28A 0.98
C28 H28B 0.98
C28 H28C 0.98
C29 C30 1.530(4)
C29 H29A 0.99
C29 H29B 0.99
C30 C31 1.529(4)
C30 H30A 0.99
C30 H30B 0.99
C31 C33 1.503(4)
C31 H31A 0.99
C31 H31B 0.99
C32 N12 1.379(3)
C32 C33 1.403(4)
C32 Ir2 2.086(3)
C33 N10 1.360(3)
C34 N10 1.465(4)
C34 H34A 0.98
C34 H34B 0.98
C34 H34C 0.98
C35 N12 1.470(3)
C35 C36 1.519(4)
C35 H35A 0.99
C35 H35B 0.99
C36 H36A 0.98
C36 H36B 0.98
C36 H36C 0.98
C37 C41 1.418(4)
C37 C38 1.460(4)
C37 C42 1.495(4)
C37 Ir2 2.270(2)
C38 C39 1.416(4)
C38 C43 1.497(4)
C38 Ir2 2.211(3)
C39 C40 1.440(4)
C39 C44 1.503(4)
C39 Ir2 2.212(3)
C40 C41 1.450(4)
C40 C45 1.498(4)
C40 Ir2 2.181(3)
C41 C46 1.506(4)
C41 Ir2 2.270(3)
C42 H42A 0.98
C42 H42B 0.98
C42 H42C 0.98
C43 H43A 0.98
C43 H43B 0.98
C43 H43C 0.98
C44 H44A 0.98
C44 H44B 0.98
C44 H44C 0.98
C45 H45A 0.98
C45 H45B 0.98
C45 H45C 0.98
C46 H46A 0.98
C46 H46B 0.98
C46 H46C 0.98
C47 F3 1.330(4)
C47 F1 1.339(4)
C47 F2 1.342(4)
C47 S1 1.800(3)
C48 F5 1.324(3)
C48 F4 1.327(3)
C48 F6 1.338(3)
C48 S2 1.824(3)
C49 Cl4 1.739(3)
C49 Cl3 1.747(4)
C49 H02A 0.99
C49 H02B 0.99
N1 N2 1.316(3)
N2 N3 1.326(3)
N4 N5 1.322(3)
N5 N6 1.341(3)
N7 N8 1.324(3)
N8 N9 1.339(3)
N10 N11 1.316(3)
N11 N12 1.330(3)
O1 S1 1.438(2)
O2 S1 1.436(2)
O3 S1 1.433(2)
O4 S2 1.434(2)
O5 S2 1.441(2)
O6 S2 1.434(2)
Cl1 Ir1 2.4387(7)
Cl2 Ir2 2.4286(6)
C50A Cl5A 1.741(6)
C50A Cl6A 1.754(6)
C50A H50A 0.99
C50A H50B 0.99
C50B Cl6B 1.750(9)
C50B Cl5B 1.756(8)
C50B H50C 0.99
C50B H50D 0.99

loop_
_geom_torsion_atom_site_label_1
_geom_torsion_atom_site_label_2
_geom_torsion_atom_site_label_3
_geom_torsion_atom_site_label_4
_geom_torsion
N3 C1 C2 N1 2.6(3)
Ir1 C1 C2 N1 -178.8(2)
N3 C1 C2 C6 -171.7(3)
Ir1 C1 C2 C6 6.9(5)
N1 C2 C6 C7 105.0(3)
C1 C2 C6 C7 -81.3(4)
C2 C6 C7 C8 61.4(3)
C6 C7 C8 C10 47.5(3)
N6 C9 C10 N4 0.7(3)
Ir1 C9 C10 N4 165.56(19)
N6 C9 C10 C8 172.4(3)
Ir1 C9 C10 C8 -22.7(4)
C7 C8 C10 N4 80.1(3)
C7 C8 C10 C9 -90.4(3)
C18 C14 C15 C16 -4.3(3)
C20 C14 C15 C16 171.2(2)
Ir1 C14 C15 C16 -64.87(18)
C18 C14 C15 C21 -167.2(3)
C20 C14 C15 C21 8.2(4)
Ir1 C14 C15 C21 132.2(3)
C18 C14 C15 Ir1 60.61(19)
C20 C14 C15 Ir1 -124.0(3)
C14 C15 C16 C17 5.1(3)
C21 C15 C16 C17 167.9(3)
Ir1 C15 C16 C17 -60.95(19)
C14 C15 C16 C22 -172.7(3)
C21 C15 C16 C22 -9.9(4)
Ir1 C15 C16 C22 121.2(3)
C14 C15 C16 Ir1 66.07(18)
C21 C15 C16 Ir1 -131.1(3)
C15 C16 C17 C18 -4.0(3)
C22 C16 C17 C18 173.8(3)
Ir1 C16 C17 C18 -63.85(18)
C15 C16 C17 C23 -179.5(3)
C22 C16 C17 C23 -1.8(5)
Ir1 C16 C17 C23 120.6(3)
C15 C16 C17 Ir1 59.83(18)
C22 C16 C17 Ir1 -122.4(3)
C15 C14 C18 C17 1.9(3)
C20 C14 C18 C17 -173.2(3)
Ir1 C14 C18 C17 60.27(18)
C15 C14 C18 C19 176.9(3)
C20 C14 C18 C19 1.8(5)
Ir1 C14 C18 C19 -124.6(3)
C15 C14 C18 Ir1 -58.41(18)
C20 C14 C18 Ir1 126.5(3)
C16 C17 C18 C14 1.3(3)
C23 C17 C18 C14 177.0(3)
Ir1 C17 C18 C14 -61.84(19)
C16 C17 C18 C19 -174.1(3)
C23 C17 C18 C19 1.6(4)
Ir1 C17 C18 C19 122.8(3)
C16 C17 C18 Ir1 63.17(18)
C23 C17 C18 Ir1 -121.1(3)
N9 C24 C25 N7 -1.8(3)
Ir2 C24 C25 N7 -170.99(19)
N9 C24 C25 C29 -173.2(3)
Ir2 C24 C25 C29 17.6(4)
N7 C25 C29 C30 -75.3(3)
C24 C25 C29 C30 94.8(3)
C25 C29 C30 C31 -45.1(3)
C29 C30 C31 C33 -62.9(3)
N12 C32 C33 N10 -2.0(3)
Ir2 C32 C33 N10 -179.8(2)
N12 C32 C33 C31 173.9(3)
Ir2 C32 C33 C31 -3.9(5)
C30 C31 C33 N10 -106.6(3)
C30 C31 C33 C32 77.8(4)
C41 C37 C38 C39 -1.7(3)
C42 C37 C38 C39 175.3(2)
Ir2 C37 C38 C39 -63.40(18)
C41 C37 C38 C43 -177.6(2)
C42 C37 C38 C43 -0.6(4)
Ir2 C37 C38 C43 120.7(3)
C41 C37 C38 Ir2 61.68(18)
C42 C37 C38 Ir2 -121.3(2)
C37 C38 C39 C40 4.7(3)
C43 C38 C39 C40 -179.6(2)
Ir2 C38 C39 C40 -59.92(18)
C37 C38 C39 C44 -173.3(2)
C43 C38 C39 C44 2.5(4)
Ir2 C38 C39 C44 122.1(3)
C37 C38 C39 Ir2 64.59(18)
C43 C38 C39 Ir2 -119.7(3)
C38 C39 C40 C41 -5.8(3)
C44 C39 C40 C41 172.2(2)
Ir2 C39 C40 C41 -66.69(18)
C38 C39 C40 C45 -168.9(3)
C44 C39 C40 C45 9.1(4)
Ir2 C39 C40 C45 130.2(3)
C38 C39 C40 Ir2 60.90(18)
C44 C39 C40 Ir2 -121.1(3)
C38 C37 C41 C40 -1.9(3)
C42 C37 C41 C40 -178.7(3)
Ir2 C37 C41 C40 57.89(18)
C38 C37 C41 C46 173.1(3)
C42 C37 C41 C46 -3.7(5)
Ir2 C37 C41 C46 -127.2(3)
C38 C37 C41 Ir2 -59.77(17)
C42 C37 C41 Ir2 123.4(3)
C39 C40 C41 C37 4.7(3)
C45 C40 C41 C37 168.1(2)
Ir2 C40 C41 C37 -60.43(18)
C39 C40 C41 C46 -170.5(2)
C45 C40 C41 C46 -7.2(4)
Ir2 C40 C41 C46 124.3(2)
C39 C40 C41 Ir2 65.13(18)
C45 C40 C41 Ir2 -131.5(3)
C1 C2 N1 N2 -2.4(3)
C6 C2 N1 N2 172.9(2)
C1 C2 N1 C3 179.1(3)
C6 C2 N1 C3 -5.5(4)
C2 N1 N2 N3 1.0(3)
C3 N1 N2 N3 179.6(2)
N1 N2 N3 C1 0.9(3)
N1 N2 N3 C4 -171.9(2)
C2 C1 N3 N2 -2.2(3)
Ir1 C1 N3 N2 178.90(17)
C2 C1 N3 C4 169.2(2)
Ir1 C1 N3 C4 -9.6(4)
C5 C4 N3 N2 59.5(3)
C5 C4 N3 C1 -112.0(3)
C9 C10 N4 N5 -0.9(3)
C8 C10 N4 N5 -173.3(2)
C9 C10 N4 C11 -178.7(3)
C8 C10 N4 C11 9.0(4)
C10 N4 N5 N6 0.7(3)
C11 N4 N5 N6 178.7(2)
N4 N5 N6 C9 -0.2(3)
N4 N5 N6 C12 179.6(2)
C10 C9 N6 N5 -0.3(3)
Ir1 C9 N6 N5 -165.09(19)
C10 C9 N6 C12 179.9(3)
Ir1 C9 N6 C12 15.1(4)
C13 C12 N6 N5 -65.0(3)
C13 C12 N6 C9 114.9(3)
C24 C25 N7 N8 1.6(3)
C29 C25 N7 N8 173.6(2)
C24 C25 N7 C26 -176.4(3)
C29 C25 N7 C26 -4.5(4)
C25 N7 N8 N9 -0.7(3)
C26 N7 N8 N9 177.5(2)
N7 N8 N9 C24 -0.6(3)
N7 N8 N9 C27 178.5(2)
C25 C24 N9 N8 1.5(3)
Ir2 C24 N9 N8 170.61(19)
C25 C24 N9 C27 -177.4(3)
Ir2 C24 N9 C27 -8.3(4)
C28 C27 N9 N8 70.8(3)
C28 C27 N9 C24 -110.3(3)
C32 C33 N10 N11 1.5(3)
C31 C33 N10 N11 -175.2(2)
C32 C33 N10 C34 179.9(3)
C31 C33 N10 C34 3.1(4)
C33 N10 N11 N12 -0.3(3)
C34 N10 N11 N12 -178.8(2)
N10 N11 N12 C32 -1.2(3)
N10 N11 N12 C35 172.3(2)
C33 C32 N12 N11 2.1(3)
Ir2 C32 N12 N11 -179.70(17)
C33 C32 N12 C35 -170.2(3)
Ir2 C32 N12 C35 8.1(4)
C36 C35 N12 N11 -58.4(3)
C36 C35 N12 C32 113.9(3)
F3 C47 S1 O3 -57.5(3)
F1 C47 S1 O3 61.8(2)
F2 C47 S1 O3 -179.8(2)
F3 C47 S1 O2 62.2(3)
F1 C47 S1 O2 -178.5(2)
F2 C47 S1 O2 -60.1(3)
F3 C47 S1 O1 -178.5(2)
F1 C47 S1 O1 -59.1(2)
F2 C47 S1 O1 59.2(3)
F5 C48 S2 O6 59.9(2)
F4 C48 S2 O6 -179.1(2)
F6 C48 S2 O6 -59.5(2)
F5 C48 S2 O4 -178.9(2)
F4 C48 S2 O4 -57.9(3)
F6 C48 S2 O4 61.7(2)
F5 C48 S2 O5 -59.4(2)
F4 C48 S2 O5 61.6(3)
F6 C48 S2 O5 -178.8(2)
